data_4519359
loop_
_publ_author_name
'Murugan, Sivan Perumal'
'Zhong, Hong-Jie'
'Wu, Chih-Yu'
'Pan, Hao-Wei'
'Chen, Chinpiao'
'Lee, Gene-Hsian'

_publ_section_title
;
 Camphorsulfonic Acid-Mediated One-Pot Tandem Consecutive via the Ugi
 Four-Component Reaction for the Synthesis of Functionalized Indole and
 2-Quinolone Derivatives by Switching Solvents.
;
_journal_issue 7
_journal_name_full 'ACS omega'
_journal_page_first 5713
_journal_page_last 5729
_journal_paper_doi 10.1021/acsomega.1c05460
_journal_volume 7
_journal_year 2022
_chemical_formula_sum 'C32.25 H30.5 Cl0.5 N2 O3'
_chemical_formula_weight 511.81
_space_group_crystal_system orthorhombic
_space_group_IT_number 60
_space_group_name_Hall '-P 2n 2ab'
_space_group_name_H-M_alt 'P b c n'
_atom_sites_solution_hydrogens geom
_audit_creation_method SHELXL-2018/3
_cell_angle_alpha 90
_cell_angle_beta 90
_cell_angle_gamma 90
_cell_formula_units_Z 8
_cell_length_a 14.8518(4)
_cell_length_b 15.7023(5)
_cell_length_c 25.8545(7)
_cell_measurement_reflns_used 13109
_cell_measurement_temperature 200(2)
_cell_measurement_theta_max 29.95
_cell_measurement_theta_min 2.46
_cell_volume 6029.5(3)
_computing_cell_refinement 'Bruker SAINT'
_computing_data_collection 'Bruker APEX3'
_computing_data_reduction 'Bruker SAINT'
_computing_molecular_graphics 'Bruker SHELXTL'
_computing_publication_material 'Bruker SHELXTL'
_computing_structure_refinement 'SHELXL-2018/3 (Sheldrick, 2018)'
_computing_structure_solution 'SHELXT (Sheldrick 2015)'
_diffrn_ambient_temperature 200(2)
_diffrn_measured_fraction_theta_full 0.999
_diffrn_measured_fraction_theta_max 0.999
_diffrn_measurement_device_type 'Bruker D8 VENTURE'
_diffrn_measurement_method '\f and \w scans'
_diffrn_radiation_type MoK\a
_diffrn_radiation_wavelength 0.71073
_diffrn_reflns_av_R_equivalents 0.0536
_diffrn_reflns_av_unetI/netI 0.0377
_diffrn_reflns_Laue_measured_fraction_full 0.999
_diffrn_reflns_Laue_measured_fraction_max 0.999
_diffrn_reflns_limit_h_max 20
_diffrn_reflns_limit_h_min -20
_diffrn_reflns_limit_k_max 22
_diffrn_reflns_limit_k_min -22
_diffrn_reflns_limit_l_max 36
_diffrn_reflns_limit_l_min -35
_diffrn_reflns_number 48325
_diffrn_reflns_point_group_measured_fraction_full 0.999
_diffrn_reflns_point_group_measured_fraction_max 0.999
_diffrn_reflns_theta_full 25.242
_diffrn_reflns_theta_max 29.999
_diffrn_reflns_theta_min 2.045
_exptl_absorpt_coefficient_mu 0.115
_exptl_absorpt_correction_T_max 0.9602
_exptl_absorpt_correction_T_min 0.8169
_exptl_absorpt_correction_type multi-scan
_exptl_absorpt_process_details 'Bruker SADABS'
_exptl_crystal_colour colourless
_exptl_crystal_density_diffrn 1.128
_exptl_crystal_description block
_exptl_crystal_F_000 2164
_exptl_crystal_size_max 0.411
_exptl_crystal_size_mid 0.371
_exptl_crystal_size_min 0.205
_refine_diff_density_max 0.617
_refine_diff_density_min -0.352
_refine_diff_density_rms 0.055
_refine_ls_extinction_method none
_refine_ls_goodness_of_fit_ref 1.044
_refine_ls_hydrogen_treatment constr
_refine_ls_matrix_type full
_refine_ls_number_parameters 350
_refine_ls_number_reflns 8795
_refine_ls_number_restraints 13
_refine_ls_restrained_S_all 1.051
_refine_ls_R_factor_all 0.0823
_refine_ls_R_factor_gt 0.0664
_refine_ls_shift/su_max 0.000
_refine_ls_shift/su_mean 0.000
_refine_ls_structure_factor_coef Fsqd
_refine_ls_weighting_details 'w=1/[\s^2^(Fo^2^)+(0.0972P)^2^+3.1866P] where P=(Fo^2^+2Fc^2^)/3'
_refine_ls_weighting_scheme calc
_refine_ls_wR_factor_gt 0.1860
_refine_ls_wR_factor_ref 0.1995
_reflns_Friedel_coverage 0.000
_reflns_number_gt 6865
_reflns_number_total 8795
_reflns_threshold_expression 'I > 2\s(I)'
_cod_data_source_file ao1c05460_si_004.cif
_cod_data_source_block ic20706_sq
_cod_original_formula_sum 'C32.25 H30.50 Cl0.50 N2 O3'
_cod_database_code 4519359
_shelx_shelxl_version_number 2018/3
_shelx_space_group_comment
; 
The symmetry employed for this shelxl refinement is uniquely defined 
by the following loop, which should always be used as a source of 
symmetry information in preference to the above space-group names. 
They are only intended as comments. 
;
_shelx_estimated_absorpt_t_min 0.954
_shelx_estimated_absorpt_t_max 0.977

loop_
_space_group_symop_operation_xyz
'x, y, z'
'-x+1/2, -y+1/2, z+1/2'
'-x, y, -z+1/2'
'x+1/2, -y+1/2, -z'
'-x, -y, -z'
'x-1/2, y-1/2, -z-1/2'
'x, -y, z-1/2'
'-x-1/2, y-1/2, z'

loop_
_atom_site_label
_atom_site_type_symbol
_atom_site_fract_x
_atom_site_fract_y
_atom_site_fract_z
_atom_site_U_iso_or_equiv
_atom_site_adp_type
_atom_site_occupancy
_atom_site_site_symmetry_order
_atom_site_calc_flag
_atom_site_refinement_flags_posn
_atom_site_refinement_flags_adp
_atom_site_refinement_flags_occupancy
_atom_site_disorder_assembly
_atom_site_disorder_group
O1 O 1.07262(8) 0.93516(8) 0.48048(4) 0.0319(3) Uani 1 1 d . . . . .
O2 O 0.86688(12) 0.79934(8) 0.63456(5) 0.0459(4) Uani 1 1 d . . . . .
O3 O 1.11546(12) 0.49261(10) 0.55991(7) 0.0554(4) Uani 1 1 d . . . . .
N1 N 0.95087(9) 0.85861(8) 0.50733(4) 0.0231(2) Uani 1 1 d . . . . .
N2 N 0.87199(9) 0.92628(8) 0.59509(5) 0.0275(3) Uani 1 1 d . . . . .
H2 H 0.884675 0.955216 0.566868 0.033 Uiso 1 1 calc R U . . .
C1 C 0.89941(11) 0.86352(10) 0.46131(6) 0.0265(3) Uani 1 1 d . . . . .
C2 C 0.91708(13) 0.90891(13) 0.41639(6) 0.0377(4) Uani 1 1 d . . . . .
H2A H 0.969413 0.943273 0.413126 0.045 Uiso 1 1 calc R U . . .
C3 C 0.85516(16) 0.90202(17) 0.37643(7) 0.0523(6) Uani 1 1 d . . . . .
H3 H 0.865659 0.932417 0.345240 0.063 Uiso 1 1 calc R U . . .
C4 C 0.77858(16) 0.85229(17) 0.38057(8) 0.0534(6) Uani 1 1 d . . . . .
H4 H 0.737899 0.848484 0.352311 0.064 Uiso 1 1 calc R U . . .
C5 C 0.76110(13) 0.80801(13) 0.42586(7) 0.0399(4) Uani 1 1 d . . . . .
H5 H 0.708372 0.774174 0.429099 0.048 Uiso 1 1 calc R U . . .
C6 C 0.82204(11) 0.81404(10) 0.46637(6) 0.0285(3) Uani 1 1 d . . . . .
C7 C 0.81940(11) 0.77576(9) 0.51753(6) 0.0264(3) Uani 1 1 d . . . . .
C8 C 0.90889(10) 0.79793(9) 0.54457(5) 0.0233(3) Uani 1 1 d . . . . .
C9 C 0.75409(13) 0.72987(12) 0.53860(8) 0.0401(4) Uani 1 1 d . . . . .
H9A H 0.700670 0.718583 0.519584 0.048 Uiso 1 1 calc R U . . .
H9B H 0.760700 0.708269 0.572707 0.048 Uiso 1 1 calc R U . . .
C10 C 0.96593(11) 0.71690(9) 0.54962(6) 0.0261(3) Uani 1 1 d . . . . .
C11 C 1.01856(14) 0.69091(11) 0.50857(7) 0.0365(4) Uani 1 1 d . . . . .
H11 H 1.020307 0.725060 0.478255 0.044 Uiso 1 1 calc R U . . .
C12 C 1.06938(14) 0.61603(12) 0.51009(8) 0.0404(4) Uani 1 1 d . . . . .
H12 H 1.105198 0.600199 0.481203 0.048 Uiso 1 1 calc R U . . .
C13 C 1.06748(13) 0.56562(12) 0.55317(8) 0.0393(4) Uani 1 1 d . . . . .
C14 C 1.0134(2) 0.58999(16) 0.59363(9) 0.0680(8) Uani 1 1 d . . . . .
H14 H 1.010444 0.554848 0.623488 0.082 Uiso 1 1 calc R U . . .
C15 C 0.96345(19) 0.66386(14) 0.59225(8) 0.0575(7) Uani 1 1 d . . . . .
H15 H 0.926769 0.678537 0.621001 0.069 Uiso 1 1 calc R U . . .
C16 C 1.17536(18) 0.46846(16) 0.52012(11) 0.0611(6) Uani 1 1 d . . . . .
H16A H 1.141263 0.456775 0.488454 0.092 Uiso 1 1 calc R U . . .
H16B H 1.208180 0.417123 0.530570 0.092 Uiso 1 1 calc R U . . .
H16C H 1.218226 0.514726 0.513713 0.092 Uiso 1 1 calc R U . . .
C17 C 0.88330(11) 0.84175(10) 0.59613(6) 0.0278(3) Uani 1 1 d . . . . .
C18 C 0.83834(11) 0.97055(10) 0.64122(6) 0.0285(3) Uani 1 1 d . . . . .
H18 H 0.792826 0.933029 0.658335 0.034 Uiso 1 1 calc R U . . .
C19 C 0.79189(18) 1.05316(15) 0.62594(7) 0.0523(6) Uani 1 1 d . . . . .
H19A H 0.742581 1.040837 0.601289 0.063 Uiso 1 1 calc R U . . .
H19B H 0.835573 1.091282 0.608608 0.063 Uiso 1 1 calc R U . . .
C20 C 0.7537(2) 1.09724(18) 0.67380(8) 0.0660(8) Uani 1 1 d . . . . .
H20A H 0.726244 1.152112 0.663495 0.079 Uiso 1 1 calc R U . . .
H20B H 0.705872 1.061231 0.689016 0.079 Uiso 1 1 calc R U . . .
C21 C 0.8254(2) 1.11344(15) 0.71394(8) 0.0604(7) Uani 1 1 d . . . . .
H21A H 0.869037 1.155539 0.700402 0.073 Uiso 1 1 calc R U . . .
H21B H 0.797210 1.137776 0.745339 0.073 Uiso 1 1 calc R U . . .
C22 C 0.87425(15) 1.03270(14) 0.72795(7) 0.0442(4) Uani 1 1 d . . . . .
H22A H 0.832247 0.993477 0.745741 0.053 Uiso 1 1 calc R U . . .
H22B H 0.923954 1.046143 0.752117 0.053 Uiso 1 1 calc R U . . .
C23 C 0.91241(13) 0.98899(13) 0.67996(7) 0.0389(4) Uani 1 1 d . . . . .
H23A H 0.958354 1.026133 0.663800 0.047 Uiso 1 1 calc R U . . .
H23B H 0.942001 0.935027 0.690114 0.047 Uiso 1 1 calc R U . . .
C24 C 1.03422(10) 0.89305(9) 0.51386(6) 0.0245(3) Uani 1 1 d . . . . .
C25 C 1.07549(11) 0.87744(10) 0.56357(6) 0.0282(3) Uani 1 1 d . . . . .
C26 C 1.11218(12) 0.86764(11) 0.60419(6) 0.0323(3) Uani 1 1 d . . . . .
C27 C 1.15354(13) 0.85222(13) 0.65330(7) 0.0393(4) Uani 1 1 d . . . . .
C28 C 1.10579(18) 0.80891(15) 0.69128(8) 0.0523(5) Uani 1 1 d . . . . .
H28 H 1.045872 0.790548 0.684879 0.063 Uiso 1 1 calc R U . . .
C29 C 1.1461(2) 0.79271(17) 0.73850(9) 0.0689(8) Uani 1 1 d . . . . .
H29 H 1.113039 0.763620 0.764514 0.083 Uiso 1 1 calc R U . . .
C30 C 1.2301(2) 0.81696(19) 0.74824(9) 0.0738(9) Uani 1 1 d . . . . .
H30 H 1.256938 0.804014 0.780652 0.089 Uiso 1 1 calc R U . . .
C31 C 1.2780(2) 0.8606(2) 0.71155(11) 0.0812(10) Uani 1 1 d . . . . .
H31 H 1.337770 0.878329 0.718930 0.097 Uiso 1 1 calc R U . . .
C32 C 1.23996(16) 0.8796(2) 0.66325(9) 0.0620(7) Uani 1 1 d . . . . .
H32 H 1.272999 0.910514 0.638017 0.074 Uiso 1 1 calc R U . . .
C33 C 1.000000 0.6073(11) 0.750000 0.194(9) Uani 0.5 2 d DS TU P . .
H33A H 0.975312 0.644673 0.722600 0.232 Uiso 0.25 1 calc R U P . .
H33B H 1.024685 0.644677 0.777399 0.232 Uiso 0.25 1 calc R U P . .
Cl1 Cl 1.0890(4) 0.5484(4) 0.7235(2) 0.264(3) Uani 0.5 1 d D U P . .

loop_
_atom_site_aniso_label
_atom_site_aniso_U_11
_atom_site_aniso_U_22
_atom_site_aniso_U_33
_atom_site_aniso_U_23
_atom_site_aniso_U_13
_atom_site_aniso_U_12
O1 0.0340(6) 0.0338(6) 0.0279(5) 0.0068(5) 0.0051(4) -0.0067(5)
O2 0.0841(11) 0.0280(6) 0.0257(6) 0.0043(5) 0.0196(6) -0.0001(6)
O3 0.0684(10) 0.0410(8) 0.0569(9) -0.0008(7) -0.0046(8) 0.0262(7)
N1 0.0300(6) 0.0219(5) 0.0173(5) 0.0020(4) 0.0014(4) -0.0036(5)
N2 0.0384(7) 0.0232(6) 0.0209(5) 0.0012(4) 0.0048(5) 0.0023(5)
C1 0.0328(7) 0.0274(7) 0.0194(6) -0.0004(5) -0.0010(5) -0.0031(6)
C2 0.0448(9) 0.0447(10) 0.0237(7) 0.0074(7) -0.0028(7) -0.0121(8)
C3 0.0616(13) 0.0697(14) 0.0256(8) 0.0127(9) -0.0100(8) -0.0188(11)
C4 0.0565(12) 0.0727(15) 0.0311(9) 0.0052(9) -0.0154(9) -0.0161(11)
C5 0.0391(9) 0.0464(10) 0.0341(8) -0.0021(7) -0.0056(7) -0.0110(8)
C6 0.0333(8) 0.0271(7) 0.0252(7) -0.0016(5) 0.0003(6) -0.0034(6)
C7 0.0301(7) 0.0218(6) 0.0274(7) -0.0003(5) 0.0027(6) -0.0009(5)
C8 0.0293(7) 0.0204(6) 0.0203(6) 0.0019(5) 0.0053(5) -0.0022(5)
C9 0.0365(9) 0.0402(9) 0.0436(10) 0.0094(8) 0.0020(8) -0.0099(7)
C10 0.0310(7) 0.0224(6) 0.0250(7) 0.0009(5) 0.0013(6) -0.0008(5)
C11 0.0528(11) 0.0289(8) 0.0278(8) 0.0012(6) 0.0073(7) 0.0062(7)
C12 0.0489(10) 0.0341(9) 0.0381(9) -0.0058(7) 0.0074(8) 0.0082(8)
C13 0.0446(10) 0.0298(8) 0.0435(9) -0.0022(7) -0.0058(8) 0.0098(7)
C14 0.105(2) 0.0522(13) 0.0470(12) 0.0233(10) 0.0231(13) 0.0404(14)
C15 0.0855(17) 0.0452(11) 0.0417(10) 0.0195(9) 0.0286(11) 0.0295(11)
C16 0.0652(15) 0.0475(12) 0.0707(16) -0.0164(11) -0.0031(12) 0.0259(11)
C17 0.0375(8) 0.0234(7) 0.0224(6) 0.0007(5) 0.0054(6) -0.0019(6)
C18 0.0356(8) 0.0276(7) 0.0224(7) -0.0008(5) 0.0048(6) 0.0062(6)
C19 0.0745(14) 0.0533(12) 0.0290(8) -0.0017(8) -0.0029(9) 0.0357(11)
C20 0.0920(18) 0.0677(15) 0.0383(10) -0.0054(10) 0.0022(11) 0.0521(14)
C21 0.105(2) 0.0406(11) 0.0353(10) -0.0102(8) 0.0103(11) 0.0167(12)
C22 0.0529(11) 0.0507(11) 0.0289(8) -0.0120(8) 0.0006(8) 0.0067(9)
C23 0.0413(9) 0.0450(10) 0.0303(8) -0.0083(7) 0.0016(7) 0.0073(8)
C24 0.0290(7) 0.0220(6) 0.0225(6) 0.0008(5) 0.0030(5) -0.0003(5)
C25 0.0295(7) 0.0274(7) 0.0277(7) 0.0010(6) 0.0015(6) -0.0018(6)
C26 0.0346(8) 0.0346(8) 0.0277(7) -0.0012(6) 0.0007(6) 0.0026(6)
C27 0.0468(10) 0.0441(10) 0.0269(8) -0.0047(7) -0.0049(7) 0.0159(8)
C28 0.0733(15) 0.0503(12) 0.0334(9) 0.0051(8) -0.0010(10) 0.0105(11)
C29 0.118(3) 0.0567(14) 0.0323(10) 0.0064(9) -0.0055(13) 0.0262(15)
C30 0.108(2) 0.0805(18) 0.0331(10) -0.0153(11) -0.0224(13) 0.0526(17)
C31 0.0614(16) 0.125(3) 0.0576(16) -0.0292(17) -0.0276(13) 0.0302(17)
C32 0.0471(12) 0.098(2) 0.0406(11) -0.0111(12) -0.0087(9) 0.0098(13)
C33 0.227(12) 0.146(10) 0.208(12) 0.000 -0.024(9) 0.000
Cl1 0.266(5) 0.274(6) 0.253(5) 0.005(4) -0.172(5) -0.062(5)

loop_
_atom_type_symbol
_atom_type_description
_atom_type_scat_dispersion_real
_atom_type_scat_dispersion_imag
_atom_type_scat_source
C C 0.0033 0.0016 'International Tables Vol C Tables 4.2.6.8 and 6.1.1.4'
H H 0.0000 0.0000 'International Tables Vol C Tables 4.2.6.8 and 6.1.1.4'
N N 0.0061 0.0033 'International Tables Vol C Tables 4.2.6.8 and 6.1.1.4'
O O 0.0106 0.0060 'International Tables Vol C Tables 4.2.6.8 and 6.1.1.4'
Cl Cl 0.1484 0.1585 'International Tables Vol C Tables 4.2.6.8 and 6.1.1.4'

loop_
_geom_angle_atom_site_label_1
_geom_angle_atom_site_label_2
_geom_angle_atom_site_label_3
_geom_angle
_geom_angle_site_symmetry_1
_geom_angle_site_symmetry_3
_geom_angle_publ_flag
C13 O3 C16 117.56(18) . . ?
C24 N1 C1 124.97(12) . . ?
C24 N1 C8 123.65(12) . . ?
C1 N1 C8 110.59(12) . . ?
C17 N2 C18 119.74(13) . . ?
C2 C1 C6 121.39(15) . . ?
C2 C1 N1 128.99(15) . . ?
C6 C1 N1 109.62(13) . . ?
C3 C2 C1 117.25(17) . . ?
C4 C3 C2 122.09(18) . . ?
C3 C4 C5 120.15(18) . . ?
C4 C5 C6 118.76(17) . . ?
C5 C6 C1 120.34(15) . . ?
C5 C6 C7 129.88(15) . . ?
C1 C6 C7 109.78(14) . . ?
C9 C7 C6 128.21(16) . . ?
C9 C7 C8 124.56(15) . . ?
C6 C7 C8 107.22(12) . . ?
N1 C8 C10 110.74(12) . . ?
N1 C8 C7 102.24(11) . . ?
C10 C8 C7 109.11(12) . . ?
N1 C8 C17 112.01(11) . . ?
C10 C8 C17 115.53(12) . . ?
C7 C8 C17 106.22(12) . . ?
C11 C10 C15 116.77(16) . . ?
C11 C10 C8 119.51(13) . . ?
C15 C10 C8 123.57(15) . . ?
C10 C11 C12 122.21(16) . . ?
C13 C12 C11 119.93(17) . . ?
O3 C13 C12 125.55(18) . . ?
O3 C13 C14 116.31(18) . . ?
C12 C13 C14 118.14(17) . . ?
C13 C14 C15 122.01(19) . . ?
C14 C15 C10 120.91(19) . . ?
O2 C17 N2 122.16(14) . . ?
O2 C17 C8 120.51(14) . . ?
N2 C17 C8 117.03(13) . . ?
N2 C18 C23 112.35(13) . . ?
N2 C18 C19 110.32(13) . . ?
C23 C18 C19 109.74(16) . . ?
C18 C19 C20 110.15(16) . . ?
C21 C20 C19 111.9(2) . . ?
C22 C21 C20 111.34(19) . . ?
C21 C22 C23 111.23(17) . . ?
C18 C23 C22 110.69(15) . . ?
O1 C24 N1 123.31(14) . . ?
O1 C24 C25 121.31(14) . . ?
N1 C24 C25 115.37(13) . . ?
C26 C25 C24 176.97(18) . . ?
C25 C26 C27 177.2(2) . . ?
C32 C27 C28 119.7(2) . . ?
C32 C27 C26 120.9(2) . . ?
C28 C27 C26 119.40(19) . . ?
C29 C28 C27 119.5(3) . . ?
C30 C29 C28 121.4(3) . . ?
C29 C30 C31 120.0(2) . . ?
C30 C31 C32 120.9(3) . . ?
C27 C32 C31 118.4(3) . . ?
Cl1 C33 Cl1 116.3(11) . 3_756 ?

loop_
_geom_bond_atom_site_label_1
_geom_bond_atom_site_label_2
_geom_bond_distance
_geom_bond_site_symmetry_2
_geom_bond_publ_flag
O1 C24 1.2276(18) . ?
O2 C17 1.2206(19) . ?
O3 C13 1.361(2) . ?
O3 C16 1.412(3) . ?
N1 C24 1.361(2) . ?
N1 C1 1.4163(19) . ?
N1 C8 1.4912(18) . ?
N2 C17 1.338(2) . ?
N2 C18 1.4680(19) . ?
C1 C2 1.388(2) . ?
C1 C6 1.393(2) . ?
C2 C3 1.387(3) . ?
C3 C4 1.384(3) . ?
C4 C5 1.386(3) . ?
C5 C6 1.388(2) . ?
C6 C7 1.453(2) . ?
C7 C9 1.325(2) . ?
C7 C8 1.542(2) . ?
C8 C10 1.534(2) . ?
C8 C17 1.548(2) . ?
C10 C11 1.380(2) . ?
C10 C15 1.382(2) . ?
C11 C12 1.398(2) . ?
C12 C13 1.367(3) . ?
C13 C14 1.373(3) . ?
C14 C15 1.378(3) . ?
C18 C23 1.516(2) . ?
C18 C19 1.521(2) . ?
C19 C20 1.527(3) . ?
C20 C21 1.508(4) . ?
C21 C22 1.505(3) . ?
C22 C23 1.527(2) . ?
C24 C25 1.445(2) . ?
C25 C26 1.193(2) . ?
C26 C27 1.431(2) . ?
C27 C32 1.378(3) . ?
C27 C28 1.389(3) . ?
C28 C29 1.383(3) . ?
C29 C30 1.328(5) . ?
C30 C31 1.369(5) . ?
C31 C32 1.402(3) . ?
C33 Cl1 1.752(8) . ?
C33 Cl1 1.752(8) 3_756 ?
